data_1008197
loop_
_publ_author_name
'le Page, Y'
'Strobel, P'

_publ_section_title
;
Structural chemistry of the Magneli phases Ti~n~ O~(2n-1)~, 4<=n<=9
;
_journal_coden_ASTM JSSCBI
_journal_name_full 'Journal of Solid State Chemistry'
_journal_page_first 273
_journal_page_last 281
_journal_paper_doi 10.1016/0022-4596(82)90374-7
_journal_volume 44
_journal_year 1982
_chemical_formula_structural 'TI8 O15'
_chemical_formula_sum 'O15 Ti8'
_chemical_name_systematic 'TITANIUM OXIDE (8/15)'
_space_group_IT_number 2
_symmetry_cell_setting triclinic
_symmetry_Int_Tables_number 2
_symmetry_space_group_name_Hall '-P 1 (-1/2*x+1/2*y+1/2*z,1/2*x-1/2*y+1/2*z,1/2*x+1/2*y-1/2*z)'
_symmetry_space_group_name_H-M 'I -1'
_cell_angle_alpha 66.54(1)
_cell_angle_beta 57.18(1)
_cell_angle_gamma 108.51(1)
_cell_formula_units_Z 4
_cell_length_a 5.526(1)
_cell_length_b 7.133(1)
_cell_length_c 44.059(6)
_cell_volume 966.9
_refine_ls_R_factor_all 0.03
_cod_database_code 1008197

loop_
_symmetry_equiv_pos_as_xyz
x,y,z
-x,-y,-z
1/2+x,1/2+y,1/2+z
1/2-x,1/2-y,1/2-z

loop_
_atom_site_label
_atom_site_type_symbol
_atom_site_symmetry_multiplicity
_atom_site_Wyckoff_symbol
_atom_site_fract_x
_atom_site_fract_y
_atom_site_fract_z
_atom_site_occupancy
_atom_site_attached_hydrogens
_atom_site_calc_flag
Ti1 Ti0 4 i 0.00490(17) 0.00533(12) 0.032340(21) 1. 0 d
Ti2 Ti0 4 i 0.03156(16) 0.02307(11) 0.095800(19) 1. 0 d
Ti3 Ti0 4 i 0.05726(15) 0.05485(10) 0.159760(19) 1. 0 d
Ti4 Ti0 4 i 0.09216(15) 0.04119(10) 0.227220(19) 1. 0 d
Ti5 Ti0 4 i 0.01200(17) 0.50575(12) 0.032360(21) 1. 0 d
Ti6 Ti0 4 i 0.03377(16) 0.52580(11) 0.09657(2) 1. 0 d
Ti7 Ti0 4 i 0.05330(15) 0.54622(10) 0.161410(19) 1. 0 d
Ti8 Ti0 4 i 0.09541(15) 0.54753(10) 0.225200(19) 1. 0 d
O1 O0 4 i 0.9921(6) 0.6946(4) 0.05492(8) 1. 0 d
O2 O0 4 i 0.9960(6) 0.7047(4) 0.12063(8) 1. 0 d
O3 O0 4 i 0.9271(6) 0.6759(4) 0.19678(8) 1. 0 d
O4 O0 4 i 0.0128(6) 0.3120(4) 0.01151(8) 1. 0 d
O5 O0 4 i 0.0328(6) 0.3263(4) 0.07661(8) 1. 0 d
O6 O0 4 i 0.0627(6) 0.3430(4) 0.14043(8) 1. 0 d
O7 O0 4 i 0.0346(6) 0.3147(4) 0.21074(8) 1. 0 d
O8 O0 4 i 0.6108(6) 0.8155(4) 0.03858(8) 1. 0 d
O9 O0 4 i 0.6231(16) 0.8305(4) 0.10511(8) 1. 0 d
O10 O0 4 i 0.6430(6) 0.8459(4) 0.16930(8) 1. 0 d
O11 O0 4 i 0.6215(6) 0.8429(4) 0.23719(8) 1. 0 d
O12 O0 4 i 0.4016(6) 0.1970(4) 0.02702(8) 1. 0 d
O13 O0 4 i 0.4108(6) 0.1977(4) 0.09383(8) 1. 0 d
O14 O0 4 i 0.4199(6) 0.1960(4) 0.16018(8) 1. 0 d
O15 O0 4 i 0.4458(6) 0.1826(4) 0.22525(8) 1. 0 d

loop_
_atom_type_symbol
_atom_type_oxidation_number
Ti0 0.000
O0 0.000
